data_7251826
loop_
_publ_author_name
'Marasinghe, Aloka A.'
'Averkiev, Boris B.'
'Aaker\"oy, Christer B.'

_publ_section_title
;
 Modulating some photophysical properties of cocrystals
;
_journal_issue 16
_journal_name_full CrystEngComm
_journal_page_first 2548
_journal_page_last 2559
_journal_paper_doi 10.1039/D6CE00063K
_journal_volume 28
_journal_year 2026
_chemical_formula_sum 'C19 H24 N4 O5'
_chemical_formula_weight 388.42
_space_group_crystal_system triclinic
_space_group_IT_number 2
_space_group_name_Hall '-P 1'
_space_group_name_H-M_alt 'P -1'
_atom_sites_solution_hydrogens mixed
_audit_creation_method SHELXL-2018/3
_audit_update_record
;
2025-12-21 deposited with the CCDC.	2026-03-16 downloaded from the CCDC.
;
_cell_angle_alpha 97.3653(16)
_cell_angle_beta 103.862(2)
_cell_angle_gamma 99.5009(15)
_cell_formula_units_Z 2
_cell_length_a 6.35274(15)
_cell_length_b 12.46903(18)
_cell_length_c 12.9378(3)
_cell_measurement_temperature 200(2)
_cell_volume 966.17(4)
_computing_structure_refinement 'SHELXL-2018/3 (Sheldrick, 2018)'
_diffrn_ambient_temperature 200(2)
_diffrn_measured_fraction_theta_full 1.000
_diffrn_measured_fraction_theta_max 0.990
_diffrn_radiation_type CuK\a
_diffrn_radiation_wavelength 1.54184
_diffrn_reflns_av_R_equivalents 0.0285
_diffrn_reflns_av_unetI/netI 0.0152
_diffrn_reflns_Laue_measured_fraction_full 1.000
_diffrn_reflns_Laue_measured_fraction_max 0.990
_diffrn_reflns_limit_h_max 6
_diffrn_reflns_limit_h_min -7
_diffrn_reflns_limit_k_max 15
_diffrn_reflns_limit_k_min -15
_diffrn_reflns_limit_l_max 16
_diffrn_reflns_limit_l_min -16
_diffrn_reflns_number 37103
_diffrn_reflns_point_group_measured_fraction_full 1.000
_diffrn_reflns_point_group_measured_fraction_max 0.990
_diffrn_reflns_theta_full 67.684
_diffrn_reflns_theta_max 80.154
_diffrn_reflns_theta_min 3.574
_exptl_absorpt_coefficient_mu 0.815
_exptl_crystal_density_diffrn 1.335
_exptl_crystal_F_000 412
_exptl_crystal_size_max 0.188
_exptl_crystal_size_mid 0.140
_exptl_crystal_size_min 0.060
_refine_diff_density_max 0.259
_refine_diff_density_min -0.231
_refine_diff_density_rms 0.042
_refine_ls_extinction_method none
_refine_ls_goodness_of_fit_ref 1.083
_refine_ls_hydrogen_treatment mixed
_refine_ls_matrix_type full
_refine_ls_number_parameters 264
_refine_ls_number_reflns 4176
_refine_ls_number_restraints 0
_refine_ls_restrained_S_all 1.083
_refine_ls_R_factor_all 0.0412
_refine_ls_R_factor_gt 0.0390
_refine_ls_shift/su_max 0.000
_refine_ls_shift/su_mean 0.000
_refine_ls_structure_factor_coef Fsqd
_refine_ls_weighting_details 'w=1/[\s^2^(Fo^2^)+(0.0655P)^2^+0.1549P] where P=(Fo^2^+2Fc^2^)/3'
_refine_ls_weighting_scheme calc
_refine_ls_wR_factor_gt 0.1136
_refine_ls_wR_factor_ref 0.1162
_reflns_Friedel_coverage 0.000
_reflns_number_gt 3858
_reflns_number_total 4176
_reflns_threshold_expression 'I > 2\s(I)'
_cod_data_source_file d6ce00063k2.cif
_cod_data_source_block exp_674_auto
_cod_depositor_comments 'Adding full bibliography for 7251818--7251826.cif.'
_cod_original_cell_volume 966.16(4)
_cod_database_code 7251826
_shelx_shelxl_version_number 2018/3
_shelx_space_group_comment
;
The symmetry employed for this shelxl refinement is uniquely defined
by the following loop, which should always be used as a source of
symmetry information in preference to the above space-group names.
They are only intended as comments.
;
_shelx_estimated_absorpt_t_min 0.862
_shelx_estimated_absorpt_t_max 0.953

loop_
_space_group_symop_operation_xyz
'x, y, z'
'-x, -y, -z'

loop_
_atom_site_label
_atom_site_type_symbol
_atom_site_fract_x
_atom_site_fract_y
_atom_site_fract_z
_atom_site_U_iso_or_equiv
_atom_site_adp_type
_atom_site_occupancy
_atom_site_site_symmetry_order
_atom_site_calc_flag
_atom_site_refinement_flags_posn
_atom_site_refinement_flags_adp
_atom_site_refinement_flags_occupancy
_atom_site_disorder_assembly
_atom_site_disorder_group
C1 C 0.44433(16) 0.55889(8) 0.67249(8) 0.0314(2) Uani 1 1 d . . . . .
C2 C 0.22747(18) 0.56984(9) 0.63227(9) 0.0391(2) Uani 1 1 d . . . . .
H2 H 0.127568 0.515929 0.575567 0.047 Uiso 1 1 calc R U . . .
C3 C 0.15963(19) 0.66090(10) 0.67644(10) 0.0421(3) Uani 1 1 d . . . . .
H3 H 0.011304 0.669096 0.649744 0.051 Uiso 1 1 calc R U . . .
C4 C 0.30322(19) 0.73997(9) 0.75848(10) 0.0392(2) Uani 1 1 d . . . . .
H4 H 0.252937 0.802194 0.786717 0.047 Uiso 1 1 calc R U . . .
C5 C 0.52303(18) 0.72975(9) 0.80089(9) 0.0349(2) Uani 1 1 d . . . . .
C6 C 0.59114(17) 0.63697(8) 0.75609(8) 0.0324(2) Uani 1 1 d . . . . .
H6 H 0.738500 0.627525 0.783091 0.039 Uiso 1 1 calc R U . . .
C7 C 0.52183(17) 0.46048(8) 0.62876(8) 0.0332(2) Uani 1 1 d . . . . .
O8 O 0.70698(13) 0.44340(6) 0.66344(7) 0.0426(2) Uani 1 1 d . . . . .
O9 O 0.36826(13) 0.39217(7) 0.54995(7) 0.0426(2) Uani 1 1 d . . . . .
H9 H 0.420(3) 0.3329(16) 0.5279(15) 0.070(5) Uiso 1 1 d . . . . .
N10 N 0.66787(18) 0.81007(9) 0.88200(9) 0.0496(3) Uani 1 1 d . . . . .
C11 C 0.5846(3) 0.89309(11) 0.94022(12) 0.0569(3) Uani 1 1 d . . . . .
H11A H 0.514595 0.937374 0.889956 0.085 Uiso 1 1 calc R U . . .
H11B H 0.707513 0.941123 0.996562 0.085 Uiso 1 1 calc R U . . .
H11C H 0.475431 0.857047 0.973607 0.085 Uiso 1 1 calc R U . . .
C12 C 0.8824(2) 0.79021(12) 0.93380(11) 0.0527(3) Uani 1 1 d . . . . .
H12B H 0.963050 0.853446 0.990486 0.079 Uiso 1 1 calc R U . . .
H12C H 0.966366 0.780225 0.880071 0.079 Uiso 1 1 calc R U . . .
H12A H 0.863497 0.723466 0.966000 0.079 Uiso 1 1 calc R U . . .
C13 C 0.67085(18) 0.17094(8) 0.49857(8) 0.0331(2) Uani 1 1 d . . . . .
C14 C 0.70454(19) 0.07465(9) 0.44081(9) 0.0371(2) Uani 1 1 d . . . . .
H14 H 0.841376 0.051217 0.460417 0.045 Uiso 1 1 calc R U . . .
C15 C 0.5348(2) 0.01518(9) 0.35527(9) 0.0389(2) Uani 1 1 d . . . . .
H15 H 0.551911 -0.050302 0.314558 0.047 Uiso 1 1 calc R U . . .
C16 C 0.33788(19) 0.05274(9) 0.32958(9) 0.0375(2) Uani 1 1 d . . . . .
C17 C 0.31668(18) 0.14873(9) 0.38881(9) 0.0370(2) Uani 1 1 d . . . . .
H17 H 0.181829 0.174082 0.369913 0.044 Uiso 1 1 calc R U . . .
N18 N 0.48037(15) 0.20673(7) 0.47179(7) 0.0349(2) Uani 1 1 d . . . . .
N19 N 0.82514(16) 0.23733(8) 0.58736(8) 0.0365(2) Uani 1 1 d . . . . .
H19 H 0.785(3) 0.2986(14) 0.6116(13) 0.052(4) Uiso 1 1 d . . . . .
C20 C 1.02258(18) 0.21655(9) 0.64444(9) 0.0356(2) Uani 1 1 d . . . . .
C21 C 1.13458(18) 0.30127(9) 0.74563(9) 0.0379(2) Uani 1 1 d . . . . .
H21A H 1.040682 0.296655 0.796560 0.045 Uiso 1 1 calc R U . . .
H21B H 1.146237 0.375916 0.726309 0.045 Uiso 1 1 calc R U . . .
C22 C 1.36389(19) 0.28666(10) 0.80219(9) 0.0406(3) Uani 1 1 d . . . . .
H22A H 1.455949 0.286624 0.750332 0.049 Uiso 1 1 calc R U . . .
H22B H 1.352030 0.214319 0.826515 0.049 Uiso 1 1 calc R U . . .
C23 C 1.4767(2) 0.37800(10) 0.89930(10) 0.0454(3) Uani 1 1 d . . . . .
H23A H 1.473551 0.450510 0.876162 0.054 Uiso 1 1 calc R U . . .
H23B H 1.392394 0.372925 0.954291 0.054 Uiso 1 1 calc R U . . .
C24 C 1.7142(3) 0.37197(16) 0.95006(14) 0.0696(4) Uani 1 1 d . . . . .
H24A H 1.773011 0.426624 1.016824 0.104 Uiso 1 1 calc R U . . .
H24B H 1.803431 0.387516 0.899500 0.104 Uiso 1 1 calc R U . . .
H24C H 1.720139 0.297869 0.966746 0.104 Uiso 1 1 calc R U . . .
O25 O 1.09575(15) 0.13681(7) 0.61693(7) 0.0498(2) Uani 1 1 d . . . . .
N26 N 0.15344(18) -0.00672(8) 0.23994(8) 0.0453(2) Uani 1 1 d . . . . .
O27 O 0.17657(18) -0.09153(8) 0.18866(8) 0.0612(3) Uani 1 1 d . . . . .
O28 O -0.01775(16) 0.02994(8) 0.21979(8) 0.0579(3) Uani 1 1 d . . . . .

loop_
_atom_site_aniso_label
_atom_site_aniso_U_11
_atom_site_aniso_U_22
_atom_site_aniso_U_33
_atom_site_aniso_U_23
_atom_site_aniso_U_13
_atom_site_aniso_U_12
C1 0.0318(5) 0.0287(5) 0.0341(5) 0.0042(4) 0.0069(4) 0.0106(4)
C2 0.0341(5) 0.0355(5) 0.0423(6) 0.0005(4) 0.0004(4) 0.0112(4)
C3 0.0319(5) 0.0416(6) 0.0520(6) 0.0043(5) 0.0053(5) 0.0169(4)
C4 0.0396(6) 0.0339(5) 0.0473(6) 0.0025(4) 0.0148(5) 0.0156(4)
C5 0.0355(5) 0.0322(5) 0.0365(5) 0.0008(4) 0.0104(4) 0.0083(4)
C6 0.0289(5) 0.0320(5) 0.0355(5) 0.0027(4) 0.0067(4) 0.0097(4)
C7 0.0335(5) 0.0292(5) 0.0357(5) 0.0025(4) 0.0062(4) 0.0100(4)
O8 0.0337(4) 0.0358(4) 0.0534(5) -0.0037(3) 0.0030(3) 0.0153(3)
O9 0.0382(4) 0.0357(4) 0.0456(4) -0.0085(3) -0.0011(3) 0.0149(3)
N10 0.0439(6) 0.0452(6) 0.0502(6) -0.0143(4) 0.0049(4) 0.0108(4)
C11 0.0636(9) 0.0458(7) 0.0556(7) -0.0135(6) 0.0184(6) 0.0092(6)
C12 0.0440(7) 0.0559(7) 0.0456(6) -0.0081(5) 0.0007(5) 0.0049(6)
C13 0.0370(5) 0.0279(5) 0.0350(5) 0.0040(4) 0.0087(4) 0.0109(4)
C14 0.0410(6) 0.0321(5) 0.0393(5) 0.0021(4) 0.0094(4) 0.0153(4)
C15 0.0491(6) 0.0294(5) 0.0381(5) 0.0009(4) 0.0107(5) 0.0127(4)
C16 0.0427(6) 0.0305(5) 0.0356(5) 0.0034(4) 0.0058(4) 0.0066(4)
C17 0.0371(5) 0.0324(5) 0.0396(5) 0.0040(4) 0.0054(4) 0.0110(4)
N18 0.0366(5) 0.0296(4) 0.0377(5) 0.0019(3) 0.0072(4) 0.0118(3)
N19 0.0372(5) 0.0297(4) 0.0402(5) -0.0019(4) 0.0046(4) 0.0149(4)
C20 0.0358(5) 0.0311(5) 0.0404(5) 0.0037(4) 0.0084(4) 0.0124(4)
C21 0.0369(6) 0.0331(5) 0.0414(6) 0.0003(4) 0.0071(4) 0.0107(4)
C22 0.0386(6) 0.0393(6) 0.0422(6) 0.0047(4) 0.0060(4) 0.0124(4)
C23 0.0405(6) 0.0473(6) 0.0429(6) 0.0016(5) 0.0048(5) 0.0080(5)
C24 0.0461(8) 0.0785(11) 0.0678(9) -0.0034(8) -0.0078(7) 0.0131(7)
O25 0.0473(5) 0.0421(4) 0.0547(5) -0.0063(4) 0.0006(4) 0.0251(4)
N26 0.0508(6) 0.0363(5) 0.0415(5) 0.0019(4) 0.0037(4) 0.0051(4)
O27 0.0693(6) 0.0461(5) 0.0533(5) -0.0131(4) 0.0025(5) 0.0077(4)
O28 0.0468(5) 0.0525(5) 0.0626(6) 0.0046(4) -0.0046(4) 0.0095(4)

loop_
_atom_type_symbol
_atom_type_description
_atom_type_scat_dispersion_real
_atom_type_scat_dispersion_imag
_atom_type_scat_source
C C 0.0181 0.0091 'International Tables Vol C Tables 4.2.6.8 and 6.1.1.4'
H H 0.0000 0.0000 'International Tables Vol C Tables 4.2.6.8 and 6.1.1.4'
N N 0.0311 0.0180 'International Tables Vol C Tables 4.2.6.8 and 6.1.1.4'
O O 0.0492 0.0322 'International Tables Vol C Tables 4.2.6.8 and 6.1.1.4'

loop_
_geom_angle_atom_site_label_1
_geom_angle_atom_site_label_2
_geom_angle_atom_site_label_3
_geom_angle
_geom_angle_site_symmetry_1
_geom_angle_site_symmetry_3
_geom_angle_publ_flag
C2 C1 C6 121.05(9) . . ?
C2 C1 C7 120.15(9) . . ?
C6 C1 C7 118.77(9) . . ?
C3 C2 C1 118.64(10) . . ?
C4 C3 C2 121.26(10) . . ?
C3 C4 C5 120.89(10) . . ?
N10 C5 C6 121.48(10) . . ?
N10 C5 C4 120.80(10) . . ?
C6 C5 C4 117.70(10) . . ?
C1 C6 C5 120.46(9) . . ?
O8 C7 O9 123.12(9) . . ?
O8 C7 C1 123.54(9) . . ?
O9 C7 C1 113.32(9) . . ?
C5 N10 C12 119.33(10) . . ?
C5 N10 C11 120.05(11) . . ?
C12 N10 C11 117.16(11) . . ?
N18 C13 N19 113.35(9) . . ?
N18 C13 C14 122.04(10) . . ?
N19 C13 C14 124.61(10) . . ?
C15 C14 C13 118.45(10) . . ?
C14 C15 C16 118.70(10) . . ?
C17 C16 C15 119.90(10) . . ?
C17 C16 N26 119.10(10) . . ?
C15 C16 N26 121.00(10) . . ?
N18 C17 C16 121.72(10) . . ?
C17 N18 C13 119.17(9) . . ?
C20 N19 C13 128.05(9) . . ?
O25 C20 N19 123.00(10) . . ?
O25 C20 C21 123.76(10) . . ?
N19 C20 C21 113.22(9) . . ?
C20 C21 C22 113.62(9) . . ?
C21 C22 C23 111.90(10) . . ?
C24 C23 C22 112.86(11) . . ?
O27 N26 O28 123.45(11) . . ?
O27 N26 C16 117.80(10) . . ?
O28 N26 C16 118.75(10) . . ?

loop_
_geom_bond_atom_site_label_1
_geom_bond_atom_site_label_2
_geom_bond_distance
_geom_bond_site_symmetry_2
_geom_bond_publ_flag
C1 C2 1.3872(14) . ?
C1 C6 1.3909(14) . ?
C1 C7 1.4910(13) . ?
C2 C3 1.3837(15) . ?
C3 C4 1.3790(17) . ?
C4 C5 1.4060(16) . ?
C5 N10 1.3837(14) . ?
C5 C6 1.4054(14) . ?
C7 O8 1.2184(13) . ?
C7 O9 1.3203(13) . ?
N10 C12 1.4438(17) . ?
N10 C11 1.4457(16) . ?
C13 N18 1.3419(14) . ?
C13 N19 1.3837(13) . ?
C13 C14 1.4061(14) . ?
C14 C15 1.3751(16) . ?
C15 C16 1.3889(16) . ?
C16 C17 1.3803(15) . ?
C16 N26 1.4523(14) . ?
C17 N18 1.3322(14) . ?
N19 C20 1.3777(14) . ?
C20 O25 1.2135(13) . ?
C20 C21 1.5122(15) . ?
C21 C22 1.5171(15) . ?
C22 C23 1.5237(16) . ?
C23 C24 1.5129(18) . ?
N26 O27 1.2240(14) . ?
N26 O28 1.2322(14) . ?

loop_
_geom_hbond_atom_site_label_D
_geom_hbond_atom_site_label_H
_geom_hbond_atom_site_label_A
_geom_hbond_distance_DH
_geom_hbond_distance_HA
_geom_hbond_distance_DA
_geom_hbond_angle_DHA
_geom_hbond_site_symmetry_A
_geom_hbond_publ_flag
C14 H14 O25 0.95 2.27 2.8578(14) 119.2 . yes
C14 H14 O25 0.95 2.56 3.1895(13) 123.9 2_756 yes
C15 H15 O25 0.95 2.66 3.2355(14) 119.9 2_756 yes
C12 H12B O27 0.98 2.54 3.3808(16) 143.6 1_666 yes
N19 H19 O8 0.887(17) 2.026(17) 2.9115(12) 176.8(14) . yes
O9 H9 N18 0.90(2) 1.79(2) 2.6768(12) 171.4(18) . yes
